data_7240671
loop_
_publ_author_name
'Wang, Ze-Shu'
'Chen, Yang-Bo'
'Wang, Kun'
'Xu, Zhou'
'Ye, Long-Wu'

_publ_section_title
;
 One-pot synthesis of 2-hydroxymethylindoles via photoredox-catalyzed
 ketyl--ynamide coupling/1,3-allylic alcohol transposition
;
_journal_issue 14
_journal_name_full 'Green Chemistry'
_journal_page_first 4483
_journal_page_last 4488
_journal_paper_doi 10.1039/D0GC01522A
_journal_volume 22
_journal_year 2020
_chemical_formula_sum 'C22 H19 N O3 S'
_chemical_formula_weight 377.44
_space_group_crystal_system monoclinic
_space_group_IT_number 14
_space_group_name_Hall '-P 2yn'
_space_group_name_H-M_alt 'P 1 21/n 1'
_atom_sites_solution_hydrogens geom
_audit_creation_method SHELXL-2013
_audit_update_record
;
2020-04-22 deposited with the CCDC.	2020-06-04 downloaded from the CCDC.
;
_cell_angle_alpha 90
_cell_angle_beta 101.1253(14)
_cell_angle_gamma 90
_cell_formula_units_Z 4
_cell_length_a 9.15686(13)
_cell_length_b 13.9511(2)
_cell_length_c 14.2096(2)
_cell_measurement_reflns_used 8750
_cell_measurement_temperature 293(2)
_cell_measurement_theta_max 75.3450
_cell_measurement_theta_min 4.4450
_cell_volume 1781.14(4)
_computing_structure_refinement 'SHELXL-2013 (Sheldrick, 2013)'
_diffrn_ambient_temperature 293(2)
_diffrn_measured_fraction_theta_full 0.989
_diffrn_measured_fraction_theta_max 0.999
_diffrn_measurement_device_type 'XtaLAB Synergy, Dualflex, HyPix'
_diffrn_radiation_type CuK\a
_diffrn_radiation_wavelength 1.54184
_diffrn_reflns_av_R_equivalents 0.0176
_diffrn_reflns_av_unetI/netI 0.0151
_diffrn_reflns_Laue_measured_fraction_full 0.989
_diffrn_reflns_Laue_measured_fraction_max 0.999
_diffrn_reflns_limit_h_max 10
_diffrn_reflns_limit_h_min -9
_diffrn_reflns_limit_k_max 16
_diffrn_reflns_limit_k_min -16
_diffrn_reflns_limit_l_max 16
_diffrn_reflns_limit_l_min -16
_diffrn_reflns_number 11842
_diffrn_reflns_point_group_measured_fraction_full 0.989
_diffrn_reflns_point_group_measured_fraction_max 0.999
_diffrn_reflns_theta_full 67.684
_diffrn_reflns_theta_max 67.052
_diffrn_reflns_theta_min 4.483
_diffrn_source 'micro-focus sealed X-ray tube'
_exptl_absorpt_coefficient_mu 1.807
_exptl_absorpt_correction_T_max 1.00000
_exptl_absorpt_correction_T_min 0.85052
_exptl_absorpt_correction_type multi-scan
_exptl_crystal_colour 'clear light colourless'
_exptl_crystal_density_diffrn 1.408
_exptl_crystal_description block
_exptl_crystal_F_000 792
_exptl_crystal_recrystallization_method 'Re-crystallisation from solvent: hexane and ethyl acetate'
_exptl_crystal_size_max 0.100
_exptl_crystal_size_mid 0.100
_exptl_crystal_size_min 0.050
_refine_diff_density_max 0.326
_refine_diff_density_min -0.450
_refine_diff_density_rms 0.055
_refine_ls_extinction_method none
_refine_ls_goodness_of_fit_ref 1.120
_refine_ls_hydrogen_treatment constr
_refine_ls_matrix_type full
_refine_ls_number_parameters 246
_refine_ls_number_reflns 3171
_refine_ls_number_restraints 0
_refine_ls_restrained_S_all 1.120
_refine_ls_R_factor_all 0.0377
_refine_ls_R_factor_gt 0.0335
_refine_ls_shift/su_max 0.000
_refine_ls_shift/su_mean 0.000
_refine_ls_structure_factor_coef Fsqd
_refine_ls_weighting_details
;
 w=1/[\s^2^(Fo^2^)+(0.0315P)^2^+1.7059P]
 where P=(Fo^2^+2Fc^2^)/3
;
_refine_ls_weighting_scheme calc
_refine_ls_wR_factor_gt 0.0822
_refine_ls_wR_factor_ref 0.0886
_reflns_Friedel_coverage 0.000
_reflns_number_gt 3015
_reflns_number_total 3171
_reflns_threshold_expression 'I > 2\s(I)'
_cod_data_source_file d0gc01522a2.cif
_cod_data_source_block exp_936
_cod_depositor_comments
;Adding full bibliography for 7240671.cif.

 Adding full bibliography for 7240671.cif.
;
_cod_original_cell_volume 1781.13(5)
_cod_original_sg_symbol_H-M 'P 21/n'
_cod_database_code 7240671
_shelx_space_group_comment
;
The symmetry employed for this shelxl refinement is uniquely defined
by the following loop, which should always be used as a source of
symmetry information in preference to the above space-group names.
They are only intended as comments.
;
_shelx_estimated_absorpt_t_min 0.840
_shelx_estimated_absorpt_t_max 0.915
_shelxl_version_number 2013-2

loop_
_space_group_symop_operation_xyz
'x, y, z'
'-x+1/2, y+1/2, -z+1/2'
'-x, -y, -z'
'x-1/2, -y-1/2, z-1/2'

loop_
_atom_site_label
_atom_site_type_symbol
_atom_site_fract_x
_atom_site_fract_y
_atom_site_fract_z
_atom_site_U_iso_or_equiv
_atom_site_adp_type
_atom_site_occupancy
_atom_site_site_symmetry_order
_atom_site_calc_flag
_atom_site_refinement_flags_posn
_atom_site_refinement_flags_adp
_atom_site_refinement_flags_occupancy
_atom_site_disorder_assembly
_atom_site_disorder_group
S1 S 0.50535(5) 0.78577(3) 0.25132(3) 0.01723(13) Uani 1 1 d . . . . .
O1 O 0.80898(13) 0.79491(9) 0.44774(9) 0.0207(3) Uani 1 1 d . . . . .
H1 H 0.7701 0.8324 0.4058 0.031 Uiso 1 1 calc R U . . .
O2 O 0.57391(14) 0.86043(9) 0.31308(9) 0.0236(3) Uani 1 1 d . . . . .
O3 O 0.51561(14) 0.78723(9) 0.15244(9) 0.0229(3) Uani 1 1 d . . . . .
N1 N 0.57979(16) 0.68260(10) 0.29584(10) 0.0168(3) Uani 1 1 d . . . . .
C1 C 0.3167(2) 0.77762(14) 0.25969(14) 0.0236(4) Uani 1 1 d . . . . .
H1A H 0.2658 0.8350 0.2346 0.035 Uiso 1 1 calc R U . . .
H1B H 0.3088 0.7700 0.3257 0.035 Uiso 1 1 calc R U . . .
H1C H 0.2724 0.7234 0.2234 0.035 Uiso 1 1 calc R U . . .
C2 C 0.55203(18) 0.59503(12) 0.24486(12) 0.0157(3) Uani 1 1 d . . . . .
C3 C 0.48493(19) 0.57745(13) 0.14967(12) 0.0187(4) Uani 1 1 d . . . . .
H3 H 0.4546 0.6273 0.1069 0.022 Uiso 1 1 calc R U . . .
C4 C 0.46552(19) 0.48226(13) 0.12180(12) 0.0204(4) Uani 1 1 d . . . . .
H4 H 0.4193 0.4681 0.0592 0.024 Uiso 1 1 calc R U . . .
C5 C 0.51358(19) 0.40706(13) 0.18535(12) 0.0194(4) Uani 1 1 d . . . . .
H5 H 0.4980 0.3440 0.1646 0.023 Uiso 1 1 calc R U . . .
C6 C 0.58389(19) 0.42550(12) 0.27855(12) 0.0179(4) Uani 1 1 d . . . . .
H6 H 0.6183 0.3755 0.3202 0.021 Uiso 1 1 calc R U . . .
C7 C 0.60245(18) 0.52098(12) 0.30918(12) 0.0152(3) Uani 1 1 d . . . . .
C8 C 0.66100(18) 0.56313(12) 0.40147(12) 0.0154(3) Uani 1 1 d . . . . .
C9 C 0.73284(18) 0.50861(12) 0.48718(12) 0.0155(3) Uani 1 1 d . . . . .
C10 C 0.69522(19) 0.52164(12) 0.57716(12) 0.0179(4) Uani 1 1 d . . . . .
H10 H 0.6203 0.5646 0.5839 0.021 Uiso 1 1 calc R U . . .
C11 C 0.7685(2) 0.47109(13) 0.65642(12) 0.0197(4) Uani 1 1 d . . . . .
H11 H 0.7433 0.4809 0.7160 0.024 Uiso 1 1 calc R U . . .
C12 C 0.8794(2) 0.40591(13) 0.64698(13) 0.0208(4) Uani 1 1 d . . . . .
H12 H 0.9300 0.3731 0.7004 0.025 Uiso 1 1 calc R U . . .
C13 C 0.91454(19) 0.38989(12) 0.55751(13) 0.0201(4) Uani 1 1 d . . . . .
H13 H 0.9867 0.3449 0.5506 0.024 Uiso 1 1 calc R U . . .
C14 C 0.84228(18) 0.44085(12) 0.47844(12) 0.0173(4) Uani 1 1 d . . . . .
H14 H 0.8667 0.4299 0.4188 0.021 Uiso 1 1 calc R U . . .
C15 C 0.64394(18) 0.66012(12) 0.39370(12) 0.0153(3) Uani 1 1 d . . . . .
C16 C 0.69861(19) 0.73268(12) 0.47157(12) 0.0173(4) Uani 1 1 d . . . . .
H16 H 0.7508 0.6947 0.5258 0.021 Uiso 1 1 calc R U . . .
C17 C 0.57667(19) 0.78580(12) 0.51067(12) 0.0158(3) Uani 1 1 d . . . . .
C18 C 0.60506(19) 0.87699(12) 0.54981(12) 0.0194(4) Uani 1 1 d . . . . .
H18 H 0.6950 0.9070 0.5473 0.023 Uiso 1 1 calc R U . . .
C19 C 0.5008(2) 0.92370(13) 0.59247(13) 0.0218(4) Uani 1 1 d . . . . .
H19 H 0.5219 0.9843 0.6189 0.026 Uiso 1 1 calc R U . . .
C20 C 0.3659(2) 0.88081(13) 0.59587(13) 0.0220(4) Uani 1 1 d . . . . .
H20 H 0.2963 0.9122 0.6246 0.026 Uiso 1 1 calc R U . . .
C21 C 0.3353(2) 0.79070(13) 0.55612(13) 0.0217(4) Uani 1 1 d . . . . .
H21 H 0.2443 0.7617 0.5576 0.026 Uiso 1 1 calc R U . . .
C22 C 0.44001(19) 0.74314(13) 0.51389(12) 0.0184(4) Uani 1 1 d . . . . .
H22 H 0.4186 0.6825 0.4877 0.022 Uiso 1 1 calc R U . . .

loop_
_atom_site_aniso_label
_atom_site_aniso_U_11
_atom_site_aniso_U_22
_atom_site_aniso_U_33
_atom_site_aniso_U_23
_atom_site_aniso_U_13
_atom_site_aniso_U_12
S1 0.0195(2) 0.0141(2) 0.0191(2) 0.00282(16) 0.00623(16) 0.00106(15)
O1 0.0186(6) 0.0188(6) 0.0253(7) 0.0011(5) 0.0057(5) -0.0038(5)
O2 0.0286(7) 0.0154(6) 0.0268(7) 0.0009(5) 0.0052(5) -0.0001(5)
O3 0.0295(7) 0.0205(6) 0.0206(6) 0.0052(5) 0.0091(5) 0.0013(5)
N1 0.0188(7) 0.0143(7) 0.0177(7) 0.0001(6) 0.0048(6) 0.0015(6)
C1 0.0204(9) 0.0242(10) 0.0274(10) 0.0060(8) 0.0077(7) 0.0047(7)
C2 0.0139(8) 0.0158(8) 0.0187(8) -0.0020(7) 0.0061(6) -0.0013(6)
C3 0.0185(8) 0.0204(9) 0.0180(8) 0.0017(7) 0.0058(7) 0.0004(7)
C4 0.0194(9) 0.0262(10) 0.0162(8) -0.0029(7) 0.0052(7) -0.0004(7)
C5 0.0197(9) 0.0185(9) 0.0213(9) -0.0051(7) 0.0076(7) -0.0007(7)
C6 0.0187(8) 0.0161(8) 0.0203(9) 0.0003(7) 0.0071(7) 0.0020(7)
C7 0.0127(8) 0.0168(8) 0.0171(8) -0.0010(7) 0.0055(6) -0.0002(6)
C8 0.0141(8) 0.0168(8) 0.0168(8) -0.0010(7) 0.0069(6) 0.0000(7)
C9 0.0149(8) 0.0138(8) 0.0176(8) -0.0005(7) 0.0029(6) -0.0029(6)
C10 0.0177(8) 0.0160(8) 0.0208(9) -0.0023(7) 0.0059(7) -0.0019(7)
C11 0.0231(9) 0.0189(9) 0.0172(9) -0.0006(7) 0.0043(7) -0.0047(7)
C12 0.0200(9) 0.0186(9) 0.0216(9) 0.0037(7) -0.0016(7) -0.0033(7)
C13 0.0161(8) 0.0156(8) 0.0285(10) 0.0013(7) 0.0039(7) 0.0015(7)
C14 0.0172(8) 0.0158(8) 0.0195(8) -0.0029(7) 0.0051(7) -0.0026(7)
C15 0.0131(8) 0.0174(8) 0.0162(8) -0.0006(7) 0.0050(6) -0.0002(6)
C16 0.0170(8) 0.0154(8) 0.0197(9) -0.0012(7) 0.0043(7) -0.0026(7)
C17 0.0173(8) 0.0153(8) 0.0141(8) 0.0002(6) 0.0010(6) 0.0007(7)
C18 0.0181(9) 0.0173(9) 0.0216(9) -0.0009(7) 0.0011(7) -0.0006(7)
C19 0.0270(10) 0.0161(9) 0.0216(9) -0.0040(7) 0.0023(7) 0.0028(7)
C20 0.0244(9) 0.0227(9) 0.0199(9) -0.0005(7) 0.0070(7) 0.0072(7)
C21 0.0194(9) 0.0238(9) 0.0229(9) 0.0022(7) 0.0068(7) -0.0003(7)
C22 0.0215(9) 0.0155(8) 0.0188(8) -0.0007(7) 0.0050(7) -0.0004(7)

loop_
_atom_type_symbol
_atom_type_description
_atom_type_scat_dispersion_real
_atom_type_scat_dispersion_imag
_atom_type_scat_source
C C 0.0181 0.0091 'International Tables Vol C Tables 4.2.6.8 and 6.1.1.4'
H H 0.0000 0.0000 'International Tables Vol C Tables 4.2.6.8 and 6.1.1.4'
N N 0.0311 0.0180 'International Tables Vol C Tables 4.2.6.8 and 6.1.1.4'
O O 0.0492 0.0322 'International Tables Vol C Tables 4.2.6.8 and 6.1.1.4'
S S 0.3331 0.5567 'International Tables Vol C Tables 4.2.6.8 and 6.1.1.4'

loop_
_geom_angle_atom_site_label_1
_geom_angle_atom_site_label_2
_geom_angle_atom_site_label_3
_geom_angle
_geom_angle_site_symmetry_1
_geom_angle_site_symmetry_3
_geom_angle_publ_flag
O3 S1 O2 119.38(8) . . ?
O3 S1 N1 106.66(7) . . ?
O2 S1 N1 107.35(7) . . ?
O3 S1 C1 108.66(9) . . ?
O2 S1 C1 109.10(9) . . ?
N1 S1 C1 104.72(8) . . ?
C2 N1 C15 107.82(13) . . ?
C2 N1 S1 122.08(12) . . ?
C15 N1 S1 128.16(12) . . ?
C3 C2 C7 122.15(16) . . ?
C3 C2 N1 130.45(16) . . ?
C7 C2 N1 107.38(14) . . ?
C4 C3 C2 116.95(16) . . ?
C3 C4 C5 121.78(16) . . ?
C6 C5 C4 120.67(16) . . ?
C5 C6 C7 118.76(16) . . ?
C2 C7 C6 119.64(15) . . ?
C2 C7 C8 108.13(15) . . ?
C6 C7 C8 132.15(16) . . ?
C15 C8 C7 108.30(15) . . ?
C15 C8 C9 127.07(15) . . ?
C7 C8 C9 124.57(15) . . ?
C10 C9 C14 118.39(16) . . ?
C10 C9 C8 122.49(15) . . ?
C14 C9 C8 119.11(15) . . ?
C11 C10 C9 120.67(16) . . ?
C10 C11 C12 120.18(16) . . ?
C13 C12 C11 119.78(16) . . ?
C14 C13 C12 120.10(16) . . ?
C13 C14 C9 120.83(16) . . ?
C8 C15 N1 108.31(14) . . ?
C8 C15 C16 126.04(15) . . ?
N1 C15 C16 125.33(15) . . ?
O1 C16 C15 112.63(14) . . ?
O1 C16 C17 113.12(14) . . ?
C15 C16 C17 115.34(14) . . ?
C18 C17 C22 118.45(16) . . ?
C18 C17 C16 119.60(15) . . ?
C22 C17 C16 121.83(15) . . ?
C19 C18 C17 120.80(17) . . ?
C20 C19 C18 120.45(17) . . ?
C19 C20 C21 119.39(16) . . ?
C20 C21 C22 120.40(17) . . ?
C21 C22 C17 120.49(16) . . ?

loop_
_geom_bond_atom_site_label_1
_geom_bond_atom_site_label_2
_geom_bond_distance
_geom_bond_site_symmetry_2
_geom_bond_publ_flag
S1 O3 1.4263(13) . ?
S1 O2 1.4271(13) . ?
S1 N1 1.6644(14) . ?
S1 C1 1.7580(18) . ?
O1 C16 1.422(2) . ?
N1 C2 1.418(2) . ?
N1 C15 1.436(2) . ?
C2 C3 1.395(2) . ?
C2 C7 1.397(2) . ?
C3 C4 1.387(3) . ?
C4 C5 1.399(3) . ?
C5 C6 1.380(2) . ?
C6 C7 1.402(2) . ?
C7 C8 1.443(2) . ?
C8 C15 1.364(2) . ?
C8 C9 1.478(2) . ?
C9 C10 1.399(2) . ?
C9 C14 1.400(2) . ?
C10 C11 1.387(2) . ?
C11 C12 1.389(3) . ?
C12 C13 1.388(3) . ?
C13 C14 1.385(3) . ?
C15 C16 1.512(2) . ?
C16 C17 1.531(2) . ?
C17 C18 1.393(2) . ?
C17 C22 1.394(2) . ?
C18 C19 1.388(3) . ?
C19 C20 1.382(3) . ?
C20 C21 1.384(3) . ?
C21 C22 1.394(2) . ?
